data_7046004
loop_
_publ_author_name
'Parker, B. F.'
'Hohloch, S.'
'Pankhurst, J. R.'
'Zhang, Z.'
'Love, J. B.'
'Arnold, J.'
'Rao, L.'

_publ_section_title
;
 Interactions of vanadium(iv) with amidoxime ligands: redox reactivity.
;
_journal_issue 16
_journal_name_full 'Dalton transactions (Cambridge, England : 2003)'
_journal_page_first 5695
_journal_page_last 5702
_journal_paper_doi 10.1039/c7dt04069e
_journal_volume 47
_journal_year 2018
_chemical_formula_moiety '6(C5 H14 N4 2+) 2(V10 O28 6-) 11(H2 O)'
_chemical_formula_sum 'C30 H106 N24 O67 V20'
_chemical_formula_weight 2894.11
_chemical_name_common 'Glutaramidinium decavanadate'
_chemical_name_systematic 'tris(1,5-diaminopentane-1,5-diiminium) decavanadate'
_space_group_crystal_system orthorhombic
_space_group_IT_number 33
_space_group_name_Hall 'P 2c -2n'
_space_group_name_H-M_alt 'P n a 21'
_symmetry_space_group_name_Hall 'P 2c -2n'
_symmetry_space_group_name_H-M 'P n a 21'
_atom_sites_solution_hydrogens geom
_atom_sites_solution_primary iterative
_atom_sites_solution_secondary difmap
_audit_creation_method SHELXL-2014/7
_audit_update_record
;
2017-10-28 deposited with the CCDC.
2018-03-29 downloaded from the CCDC.
;
_cell_angle_alpha 90
_cell_angle_beta 90
_cell_angle_gamma 90
_cell_formula_units_Z 4
_cell_length_a 18.6232(16)
_cell_length_b 37.606(3)
_cell_length_c 13.3441(11)
_cell_measurement_reflns_used 9541
_cell_measurement_temperature 100(2)
_cell_measurement_theta_max 25.37
_cell_measurement_theta_min 2.23
_cell_volume 9345.5(13)
_computing_cell_refinement 'Bruker SAINT'
_computing_data_collection 'Bruker APEX2'
_computing_data_reduction 'Bruker SAINT'
_computing_molecular_graphics ORTEP-32
_computing_publication_material WinGX
_computing_structure_refinement 'SHELXL-2014/7 (Sheldrick, 2014)'
_computing_structure_solution 'SHELXT-2015 (Sheldrick 2015)'
_diffrn_ambient_temperature 100(2)
_diffrn_detector_area_resol_mean 8.366
_diffrn_measured_fraction_theta_full 1.000
_diffrn_measured_fraction_theta_max 0.996
_diffrn_measurement_device_type 'Bruker APEX-II CCD'
_diffrn_measurement_method 'phi and omega scans'
_diffrn_radiation_type MoK\a
_diffrn_radiation_wavelength 0.71073
_diffrn_reflns_av_R_equivalents 0.0403
_diffrn_reflns_av_unetI/netI 0.0335
_diffrn_reflns_Laue_measured_fraction_full 1.000
_diffrn_reflns_Laue_measured_fraction_max 0.996
_diffrn_reflns_limit_h_max 22
_diffrn_reflns_limit_h_min -22
_diffrn_reflns_limit_k_max 45
_diffrn_reflns_limit_k_min -44
_diffrn_reflns_limit_l_max 16
_diffrn_reflns_limit_l_min -12
_diffrn_reflns_number 84022
_diffrn_reflns_point_group_measured_fraction_full 0.894
_diffrn_reflns_point_group_measured_fraction_max 0.883
_diffrn_reflns_theta_full 25.000
_diffrn_reflns_theta_max 25.427
_diffrn_reflns_theta_min 1.083
_diffrn_source 'microfocus sealed tube'
_exptl_absorpt_coefficient_mu 2.014
_exptl_absorpt_correction_T_max 0.7452
_exptl_absorpt_correction_T_min 0.6357
_exptl_absorpt_correction_type multi-scan
_exptl_absorpt_process_details SADABS
_exptl_crystal_colour brown
_exptl_crystal_density_diffrn 2.057
_exptl_crystal_description block
_exptl_crystal_F_000 5800
_exptl_crystal_recrystallization_method 'Re-crystallisation from solvent: Water'
_exptl_crystal_size_max 0.150
_exptl_crystal_size_mid 0.150
_exptl_crystal_size_min 0.050
_refine_diff_density_max 1.303
_refine_diff_density_min -0.655
_refine_diff_density_rms 0.104
_refine_ls_abs_structure_details
;
 Flack x determined using 5365 quotients [(I+)-(I-)]/[(I+)+(I-)]
 (Parsons, Flack and Wagner, Acta Cryst. B69 (2013) 249-259).
;
_refine_ls_abs_structure_Flack -0.006(7)
_refine_ls_extinction_method none
_refine_ls_goodness_of_fit_ref 1.028
_refine_ls_hydrogen_treatment constr
_refine_ls_matrix_type full
_refine_ls_number_parameters 1215
_refine_ls_number_reflns 15244
_refine_ls_number_restraints 1
_refine_ls_restrained_S_all 1.028
_refine_ls_R_factor_all 0.0427
_refine_ls_R_factor_gt 0.0390
_refine_ls_shift/su_max 0.000
_refine_ls_shift/su_mean 0.000
_refine_ls_structure_factor_coef Fsqd
_refine_ls_weighting_details 'w=1/[\s^2^(Fo^2^)+(0.0473P)^2^+26.0651P] where P=(Fo^2^+2Fc^2^)/3'
_refine_ls_weighting_scheme calc
_refine_ls_wR_factor_gt 0.0952
_refine_ls_wR_factor_ref 0.0974
_reflns_Friedel_coverage 0.694
_reflns_Friedel_fraction_full 0.778
_reflns_Friedel_fraction_max 0.758
_reflns_number_gt 14183
_reflns_number_total 15244
_reflns_threshold_expression 'I > 2\s(I)'
_cod_data_source_file c7dt04069e2.cif
_cod_data_source_block shelx
_cod_depositor_comments 'Adding full bibliography for 7046004.cif.'
_cod_original_cell_volume 9345.6(14)
_cod_database_code 7046004
_shelx_shelxl_version_number 2014/7
_shelx_space_group_comment
;
The symmetry employed for this shelxl refinement is uniquely defined
by the following loop, which should always be used as a source of
symmetry information in preference to the above space-group names.
They are only intended as comments.
;
_shelx_estimated_absorpt_t_min 0.752
_shelx_estimated_absorpt_t_max 0.906

loop_
_space_group_symop_operation_xyz
'x, y, z'
'-x, -y, z+1/2'
'x+1/2, -y+1/2, z'
'-x+1/2, y+1/2, z+1/2'

loop_
_atom_site_label
_atom_site_type_symbol
_atom_site_fract_x
_atom_site_fract_y
_atom_site_fract_z
_atom_site_U_iso_or_equiv
_atom_site_adp_type
_atom_site_occupancy
_atom_site_site_symmetry_order
_atom_site_calc_flag
_atom_site_refinement_flags_posn
_atom_site_refinement_flags_adp
C1 C 0.2485(4) 0.22628(19) 0.3401(6) 0.0241(18) Uani 1 1 d . .
C2 C 0.2969(4) 0.23920(19) 0.4222(6) 0.0240(17) Uani 1 1 d . .
H2A H 0.2967 0.2655 0.4231 0.029 Uiso 1 1 calc R U
H2B H 0.3466 0.2312 0.4088 0.029 Uiso 1 1 calc R U
C3 C 0.2728(4) 0.22524(19) 0.5254(6) 0.0211(16) Uani 1 1 d . .
H3A H 0.2214 0.2308 0.5357 0.025 Uiso 1 1 calc R U
H3B H 0.2784 0.1991 0.5274 0.025 Uiso 1 1 calc R U
C4 C 0.3173(4) 0.24199(19) 0.6099(6) 0.0225(17) Uani 1 1 d . .
H4A H 0.3686 0.2365 0.5978 0.027 Uiso 1 1 calc R U
H4B H 0.3117 0.2681 0.6063 0.027 Uiso 1 1 calc R U
C5 C 0.2984(4) 0.23011(19) 0.7140(6) 0.0245(17) Uani 1 1 d . .
C6 C 0.0222(4) 0.2786(2) 0.9327(6) 0.0263(18) Uani 1 1 d . .
C7 C 0.0447(4) 0.31657(19) 0.9252(6) 0.0217(17) Uani 1 1 d . .
H7A H 0.0127 0.3311 0.9679 0.026 Uiso 1 1 calc R U
H7B H 0.0382 0.3246 0.8551 0.026 Uiso 1 1 calc R U
C8 C 0.1219(4) 0.32365(19) 0.9559(6) 0.0205(17) Uani 1 1 d . .
H8A H 0.1547 0.3085 0.9160 0.025 Uiso 1 1 calc R U
H8B H 0.1284 0.3177 1.0276 0.025 Uiso 1 1 calc R U
C9 C 0.1397(4) 0.36269(18) 0.9385(6) 0.0195(17) Uani 1 1 d . .
H9A H 0.1302 0.3690 0.8677 0.023 Uiso 1 1 calc R U
H9B H 0.1088 0.3778 0.9814 0.023 Uiso 1 1 calc R U
C10 C 0.2173(4) 0.36942(19) 0.9629(6) 0.0215(17) Uani 1 1 d . .
C11 C 0.3271(4) 0.36894(19) 0.4265(6) 0.0221(17) Uani 1 1 d . .
C12 C 0.4053(4) 0.36100(18) 0.4166(6) 0.0175(16) Uani 1 1 d . .
H12A H 0.4328 0.3765 0.4625 0.021 Uiso 1 1 calc R U
H12B H 0.4210 0.3662 0.3473 0.021 Uiso 1 1 calc R U
C13 C 0.4210(4) 0.32206(18) 0.4413(6) 0.0208(17) Uani 1 1 d . .
H13A H 0.4047 0.3166 0.5103 0.025 Uiso 1 1 calc R U
H13B H 0.3946 0.3064 0.3944 0.025 Uiso 1 1 calc R U
C14 C 0.5015(4) 0.31523(18) 0.4324(6) 0.0185(16) Uani 1 1 d . .
H14A H 0.5176 0.3212 0.3637 0.022 Uiso 1 1 calc R U
H14B H 0.5275 0.3309 0.4798 0.022 Uiso 1 1 calc R U
C15 C 0.5200(4) 0.27721(19) 0.4546(6) 0.0196(17) Uani 1 1 d . .
C16 C 0.8281(4) 0.38587(18) 0.8602(6) 0.0175(16) Uani 1 1 d . .
C17 C 0.9072(4) 0.38882(19) 0.8790(6) 0.0194(16) Uani 1 1 d . .
H17A H 0.9338 0.3720 0.8356 0.023 Uiso 1 1 calc R U
H17B H 0.9182 0.3832 0.9498 0.023 Uiso 1 1 calc R U
C18 C 0.9290(4) 0.4276(2) 0.8549(6) 0.0246(18) Uani 1 1 d . .
H18A H 0.9193 0.4326 0.7833 0.030 Uiso 1 1 calc R U
H18B H 0.8997 0.4441 0.8956 0.030 Uiso 1 1 calc R U
C19 C 1.0083(4) 0.43396(19) 0.8766(6) 0.0227(17) Uani 1 1 d . .
H19A H 1.0195 0.4273 0.9466 0.027 Uiso 1 1 calc R U
H19B H 1.0383 0.4194 0.8313 0.027 Uiso 1 1 calc R U
C20 C 1.0234(4) 0.4727(2) 0.8603(6) 0.0244(18) Uani 1 1 d . .
C21 C 0.5090(4) 0.47067(18) 0.3551(6) 0.0174(16) Uani 1 1 d . .
C22 C 0.5288(4) 0.43225(17) 0.3682(6) 0.0159(16) Uani 1 1 d . .
H22A H 0.5044 0.4178 0.3165 0.019 Uiso 1 1 calc R U
H22B H 0.5126 0.4239 0.4348 0.019 Uiso 1 1 calc R U
C23 C 0.6100(4) 0.42766(17) 0.3591(6) 0.0192(16) Uani 1 1 d . .
H23A H 0.6261 0.4366 0.2931 0.023 Uiso 1 1 calc R U
H23B H 0.6342 0.4419 0.4117 0.023 Uiso 1 1 calc R U
C24 C 0.6310(4) 0.38864(18) 0.3702(6) 0.0159(15) Uani 1 1 d . .
H24A H 0.6183 0.3801 0.4381 0.019 Uiso 1 1 calc R U
H24B H 0.6044 0.3741 0.3207 0.019 Uiso 1 1 calc R U
C26 C 0.7322(6) 0.5172(3) 0.2548(8) 0.053(3) Uani 1 1 d . .
C27 C 0.7126(5) 0.5198(3) 0.3700(8) 0.045(3) Uani 1 1 d . .
H27A H 0.6867 0.5424 0.3812 0.054 Uiso 1 1 calc R U
H27B H 0.6792 0.5002 0.3863 0.054 Uiso 1 1 calc R U
C28 C 0.7729(5) 0.5182(2) 0.4398(8) 0.042(2) Uani 1 1 d . .
H28A H 0.8084 0.5367 0.4216 0.050 Uiso 1 1 calc R U
H28B H 0.7967 0.4948 0.4337 0.050 Uiso 1 1 calc R U
C29 C 0.7498(5) 0.5237(2) 0.5463(8) 0.040(2) Uani 1 1 d . .
H29A H 0.7230 0.5464 0.5505 0.048 Uiso 1 1 calc R U
H29B H 0.7933 0.5262 0.5884 0.048 Uiso 1 1 calc R U
C30 C 0.7039(4) 0.4947(2) 0.5896(6) 0.0250(18) Uani 1 1 d . .
C032 C 0.7100(4) 0.38467(17) 0.3536(6) 0.0172(16) Uani 1 1 d . .
N1A N 0.2682(4) 0.19910(18) 0.2846(6) 0.0363(19) Uani 1 1 d . .
H1A H 0.2391 0.1909 0.2380 0.044 Uiso 1 1 calc R U
H1B H 0.3104 0.1891 0.2940 0.044 Uiso 1 1 calc R U
N1B N 0.1864(3) 0.24157(18) 0.3278(5) 0.0288(16) Uani 1 1 d . .
H1C H 0.1566 0.2337 0.2816 0.035 Uiso 1 1 calc R U
H1D H 0.1742 0.2597 0.3657 0.035 Uiso 1 1 calc R U
N5A N 0.2586(4) 0.20172(17) 0.7287(6) 0.0304(16) Uani 1 1 d . .
H5A H 0.2493 0.1945 0.7901 0.036 Uiso 1 1 calc R U
H5B H 0.2413 0.1899 0.6772 0.036 Uiso 1 1 calc R U
N5B N 0.3236(4) 0.24731(17) 0.7919(5) 0.0308(17) Uani 1 1 d . .
H5C H 0.3139 0.2398 0.8529 0.037 Uiso 1 1 calc R U
H5D H 0.3504 0.2664 0.7833 0.037 Uiso 1 1 calc R U
N6A N 0.0517(4) 0.25457(17) 0.8781(5) 0.0301(16) Uani 1 1 d . .
H6A H 0.0353 0.2326 0.8795 0.036 Uiso 1 1 calc R U
H6B H 0.0883 0.2600 0.8393 0.036 Uiso 1 1 calc R U
N6B N -0.0315(5) 0.2719(2) 0.9908(7) 0.062(3) Uani 1 1 d . .
H6C H -0.0492 0.2502 0.9939 0.074 Uiso 1 1 calc R U
H6D H -0.0505 0.2890 1.0272 0.074 Uiso 1 1 calc R U
N10A N 0.2638(4) 0.36710(19) 0.8887(6) 0.0322(17) Uani 1 1 d . .
H10A H 0.3098 0.3704 0.9002 0.039 Uiso 1 1 calc R U
H10B H 0.2487 0.3623 0.8277 0.039 Uiso 1 1 calc R U
N10B N 0.2375(4) 0.37651(18) 1.0541(5) 0.0289(16) Uani 1 1 d . .
H10C H 0.2833 0.3799 1.0675 0.035 Uiso 1 1 calc R U
H10D H 0.2054 0.3779 1.1023 0.035 Uiso 1 1 calc R U
N11A N 0.2825(3) 0.3580(2) 0.3581(5) 0.0294(17) Uani 1 1 d . .
H11A H 0.2362 0.3618 0.3652 0.035 Uiso 1 1 calc R U
H11B H 0.2987 0.3469 0.3048 0.035 Uiso 1 1 calc R U
N11B N 0.3038(4) 0.3856(2) 0.5065(7) 0.052(3) Uani 1 1 d . .
H11C H 0.2575 0.3896 0.5142 0.062 Uiso 1 1 calc R U
H11D H 0.3344 0.3929 0.5524 0.062 Uiso 1 1 calc R U
N15A N 0.5113(4) 0.25377(16) 0.3829(5) 0.0243(15) Uani 1 1 d . .
H15A H 0.5212 0.2312 0.3939 0.029 Uiso 1 1 calc R U
H15B H 0.4956 0.2606 0.3237 0.029 Uiso 1 1 calc R U
N15B N 0.5433(4) 0.26851(16) 0.5442(5) 0.0242(15) Uani 1 1 d . .
H15C H 0.5536 0.2462 0.5580 0.029 Uiso 1 1 calc R U
H15D H 0.5484 0.2850 0.5905 0.029 Uiso 1 1 calc R U
N16A N 0.8047(3) 0.37966(16) 0.7710(5) 0.0220(14) Uani 1 1 d . .
H16A H 0.7583 0.3796 0.7591 0.026 Uiso 1 1 calc R U
H16B H 0.8353 0.3755 0.7221 0.026 Uiso 1 1 calc R U
N16B N 0.7846(3) 0.39228(18) 0.9363(6) 0.0298(17) Uani 1 1 d . .
H16C H 0.7378 0.3924 0.9271 0.036 Uiso 1 1 calc R U
H16D H 0.8024 0.3964 0.9963 0.036 Uiso 1 1 calc R U
N20A N 1.0251(3) 0.48497(17) 0.7672(5) 0.0263(15) Uani 1 1 d . .
H20A H 1.0305 0.5079 0.7562 0.032 Uiso 1 1 calc R U
H20B H 1.0208 0.4702 0.7163 0.032 Uiso 1 1 calc R U
N20B N 1.0295(4) 0.49337(17) 0.9407(5) 0.0279(16) Uani 1 1 d . .
H20C H 1.0350 0.5165 0.9335 0.034 Uiso 1 1 calc R U
H20D H 1.0281 0.4840 1.0011 0.034 Uiso 1 1 calc R U
N21A N 0.5147(3) 0.48518(15) 0.2652(5) 0.0203(14) Uani 1 1 d . .
H21A H 0.5050 0.5079 0.2568 0.024 Uiso 1 1 calc R U
H21B H 0.5282 0.4721 0.2138 0.024 Uiso 1 1 calc R U
N21B N 0.4889(4) 0.48925(16) 0.4349(5) 0.0248(15) Uani 1 1 d . .
H21C H 0.4788 0.5120 0.4289 0.030 Uiso 1 1 calc R U
H21D H 0.4856 0.4788 0.4937 0.030 Uiso 1 1 calc R U
N26A N 0.7825(6) 0.4955(3) 0.2289(9) 0.103(5) Uani 1 1 d . .
H26A H 0.7918 0.4920 0.1650 0.124 Uiso 1 1 calc R U
H26B H 0.8075 0.4843 0.2750 0.124 Uiso 1 1 calc R U
N26B N 0.6937(4) 0.5344(2) 0.1895(6) 0.0392(19) Uani 1 1 d . .
H26C H 0.7016 0.5315 0.1250 0.047 Uiso 1 1 calc R U
H26D H 0.6597 0.5490 0.2099 0.047 Uiso 1 1 calc R U
N30A N 0.7313(4) 0.46290(17) 0.6043(5) 0.0275(16) Uani 1 1 d . .
H30A H 0.7044 0.4458 0.6290 0.033 Uiso 1 1 calc R U
H30B H 0.7766 0.4587 0.5893 0.033 Uiso 1 1 calc R U
N30B N 0.6365(3) 0.50167(17) 0.6112(5) 0.0277(15) Uani 1 1 d . .
H30C H 0.6088 0.4849 0.6361 0.033 Uiso 1 1 calc R U
H30D H 0.6191 0.5231 0.6009 0.033 Uiso 1 1 calc R U
N32A N 0.7344(3) 0.38792(16) 0.2622(5) 0.0204(14) Uani 1 1 d . .
H32C H 0.7808 0.3863 0.2504 0.024 Uiso 1 1 calc R U
H32D H 0.7044 0.3917 0.2124 0.024 Uiso 1 1 calc R U
N32B N 0.7525(3) 0.37900(16) 0.4303(5) 0.0193(14) Uani 1 1 d . .
H32A H 0.7991 0.3772 0.4212 0.023 Uiso 1 1 calc R U
H32B H 0.7343 0.3769 0.4909 0.023 Uiso 1 1 calc R U
O1 O 0.4104(3) 0.30584(15) 0.7289(4) 0.0302(14) Uani 1 1 d . .
O2 O 0.3901(3) 0.29590(14) 0.9542(4) 0.0281(13) Uani 1 1 d . .
O1W O 0.2583(3) 0.44748(17) 0.2928(5) 0.0409(16) Uiso 1 1 d . .
O3 O 0.4279(2) 0.37316(14) 0.6675(4) 0.0202(11) Uani 1 1 d . .
O2W O 0.1520(3) 0.27657(17) 0.7257(5) 0.0426(16) Uiso 1 1 d . .
O4 O 0.4126(3) 0.36200(13) 0.8667(4) 0.0170(11) Uani 1 1 d . .
O3W O 0.3229(4) 0.30932(18) 0.1982(5) 0.0507(18) Uiso 1 1 d . .
O5 O 0.3897(3) 0.35588(13) 1.0656(4) 0.0192(11) Uani 1 1 d . .
O4W O 0.2582(4) 0.33169(17) 0.7016(5) 0.0466(17) Uiso 1 1 d . .
O6 O 0.5411(3) 0.32893(12) 0.6735(4) 0.0185(11) Uani 1 1 d . .
O5W O 0.8411(4) 0.4359(2) 0.0870(6) 0.057(2) Uiso 1 1 d . .
O7 O 0.5165(3) 0.32089(12) 0.8707(4) 0.0156(11) Uani 1 1 d . .
O6W O 0.7159(3) 0.51776(17) -0.0268(5) 0.0436(16) Uiso 1 1 d . .
O8 O 0.5041(3) 0.31119(12) 1.0706(4) 0.0196(11) Uani 1 1 d . .
O7W O 0.5892(4) 0.24736(19) 0.1519(6) 0.0539(18) Uiso 1 1 d . .
O9 O 0.4394(3) 0.43803(15) 0.5842(4) 0.0261(13) Uani 1 1 d . .
O8W O 0.7709(4) 0.30097(19) 0.9697(6) 0.0525(18) Uiso 1 1 d . .
O10 O 0.4238(3) 0.42822(13) 0.7887(4) 0.0178(11) Uani 1 1 d . .
O9W O 0.2358(5) 0.2623(2) 0.0939(7) 0.072(2) Uiso 1 1 d . .
O11 O 0.4031(3) 0.41976(12) 0.9884(4) 0.0166(11) Uani 1 1 d . .
O10W O 0.4263(5) 0.2568(2) 0.2082(7) 0.080(3) Uiso 1 1 d . .
O12 O 0.3819(3) 0.41101(13) 1.1952(4) 0.0194(11) Uani 1 1 d . .
O11W O 0.8552(5) 0.5031(2) 0.0243(7) 0.077(3) Uiso 1 1 d . .
O13 O 0.5539(2) 0.39298(12) 0.5937(4) 0.0135(10) Uani 1 1 d . .
O14 O 0.5351(2) 0.38429(12) 0.7939(4) 0.0131(10) Uani 1 1 d . .
O15 O 0.5149(2) 0.37577(12) 0.9918(4) 0.0143(10) Uani 1 1 d . .
O16 O 0.4967(3) 0.36645(12) 1.1945(4) 0.0162(11) Uani 1 1 d . .
O17 O 0.6700(3) 0.34816(13) 0.5951(4) 0.0190(11) Uani 1 1 d . .
O18 O 0.6470(3) 0.34140(13) 0.8000(4) 0.0192(11) Uani 1 1 d . .
O19 O 0.6288(3) 0.33206(13) 0.9984(4) 0.0216(12) Uani 1 1 d . .
O20 O 0.6130(3) 0.32167(14) 1.2064(4) 0.0271(13) Uani 1 1 d . .
O21 O 0.5481(3) 0.44895(12) 0.7155(4) 0.0176(11) Uani 1 1 d . .
O22 O 0.5347(3) 0.43921(12) 0.9164(4) 0.0147(10) Uani 1 1 d . .
O23 O 0.5093(3) 0.43129(12) 1.1153(4) 0.0141(10) Uani 1 1 d . .
O24 O 0.6607(2) 0.40449(12) 0.7204(4) 0.0148(10) Uani 1 1 d . .
O25 O 0.6379(2) 0.39837(13) 0.9211(4) 0.0158(10) Uani 1 1 d . .
O26 O 0.6223(3) 0.38704(14) 1.1198(4) 0.0202(11) Uani 1 1 d . .
O27 O 0.6602(3) 0.46437(13) 0.8321(4) 0.0239(12) Uani 1 1 d . .
O28 O 0.6394(3) 0.45468(14) 1.0586(4) 0.0255(12) Uani 1 1 d . .
O29 O 0.1597(3) 0.31292(13) 0.2431(4) 0.0245(12) Uani 1 1 d . .
O30 O 0.1784(3) 0.30140(13) 0.4681(4) 0.0235(12) Uani 1 1 d . .
O31 O 0.1197(2) 0.37766(12) 0.1835(4) 0.0166(11) Uani 1 1 d . .
O32 O 0.1371(2) 0.36561(12) 0.3819(4) 0.0158(11) Uani 1 1 d . .
O33 O 0.1588(3) 0.36008(13) 0.5809(4) 0.0165(11) Uani 1 1 d . .
O34 O 0.0232(3) 0.32373(12) 0.1838(4) 0.0188(11) Uani 1 1 d . .
O35 O 0.0476(3) 0.31714(12) 0.3822(4) 0.0176(11) Uani 1 1 d . .
O36 O 0.0602(3) 0.30688(13) 0.5816(4) 0.0195(11) Uani 1 1 d . .
O37 O 0.0867(3) 0.44165(13) 0.0996(4) 0.0225(12) Uani 1 1 d . .
O38 O 0.1056(3) 0.43103(12) 0.3060(4) 0.0173(11) Uani 1 1 d . .
O39 O 0.1249(3) 0.42207(12) 0.5065(4) 0.0189(11) Uani 1 1 d . .
O40 O 0.1467(3) 0.41387(13) 0.7156(4) 0.0212(12) Uani 1 1 d . .
O41 O -0.0100(2) 0.38726(13) 0.1063(4) 0.0158(11) Uani 1 1 d . .
O42 O 0.0090(2) 0.37864(12) 0.3083(4) 0.0143(10) Uani 1 1 d . .
O43 O 0.0278(2) 0.37035(12) 0.5052(4) 0.0143(10) Uani 1 1 d . .
O44 O 0.0472(2) 0.36159(12) 0.7071(4) 0.0151(11) Uani 1 1 d . .
O45 O -0.1079(3) 0.33336(14) 0.0983(4) 0.0225(12) Uani 1 1 d . .
O46 O -0.0870(3) 0.32626(13) 0.3066(4) 0.0202(11) Uani 1 1 d . .
O47 O -0.0676(3) 0.31773(13) 0.5073(4) 0.0178(11) Uani 1 1 d . .
O48 O -0.0512(3) 0.30879(14) 0.7157(4) 0.0229(12) Uani 1 1 d . .
O49 O -0.0239(3) 0.44155(12) 0.2323(4) 0.0183(11) Uani 1 1 d . .
O50 O -0.0101(3) 0.43207(12) 0.4321(4) 0.0154(11) Uani 1 1 d . .
O51 O 0.0156(3) 0.42505(12) 0.6306(4) 0.0179(11) Uani 1 1 d . .
O52 O -0.1191(3) 0.38812(12) 0.2323(4) 0.0170(11) Uani 1 1 d . .
O53 O -0.0992(2) 0.38289(13) 0.4324(4) 0.0165(11) Uani 1 1 d . .
O54 O -0.0826(2) 0.37205(13) 0.6302(4) 0.0181(11) Uani 1 1 d . .
O55 O -0.1417(3) 0.44591(14) 0.3460(4) 0.0253(13) Uani 1 1 d . .
O56 O -0.1210(3) 0.43805(14) 0.5718(4) 0.0226(12) Uani 1 1 d . .
V1 V 0.46307(7) 0.33916(3) 0.75099(10) 0.0193(3) Uani 1 1 d . .
V2 V 0.44235(7) 0.32923(3) 0.97822(10) 0.0188(3) Uani 1 1 d . .
V3 V 0.60993(6) 0.36460(3) 0.67076(9) 0.0146(3) Uani 1 1 d . .
V4 V 0.59375(6) 0.35268(3) 0.89709(9) 0.0145(3) Uani 1 1 d . .
V5 V 0.56915(7) 0.34430(3) 1.12301(10) 0.0181(3) Uani 1 1 d . .
V6 V 0.48263(7) 0.41485(3) 0.66556(9) 0.0175(3) Uani 1 1 d . .
V7 V 0.45605(6) 0.40738(3) 0.89225(9) 0.0129(3) Uani 1 1 d . .
V8 V 0.44068(6) 0.39536(3) 1.11910(9) 0.0143(3) Uani 1 1 d . .
V9 V 0.60947(6) 0.43057(3) 0.81083(10) 0.0151(3) Uani 1 1 d . .
V10 V 0.58797(6) 0.42113(3) 1.03768(9) 0.0150(3) Uani 1 1 d . .
V11 V 0.09540(7) 0.34063(3) 0.26383(10) 0.0168(3) Uani 1 1 d . .
V12 V 0.11614(6) 0.33018(3) 0.49130(10) 0.0156(3) Uani 1 1 d . .
V13 V -0.05634(6) 0.35309(3) 0.17892(10) 0.0169(3) Uani 1 1 d . .
V14 V -0.04072(6) 0.34216(3) 0.40772(9) 0.0143(3) Uani 1 1 d . .
V15 V -0.01603(6) 0.33508(3) 0.63415(10) 0.0167(3) Uani 1 1 d . .
V16 V 0.05227(6) 0.41477(3) 0.18009(10) 0.0157(3) Uani 1 1 d . .
V17 V 0.07807(6) 0.40689(3) 0.40710(9) 0.0130(3) Uani 1 1 d . .
V18 V 0.09628(6) 0.39497(3) 0.63413(9) 0.0155(3) Uani 1 1 d . .
V19 V -0.07838(6) 0.41789(3) 0.32352(10) 0.0167(3) Uani 1 1 d . .
V20 V -0.05705(6) 0.40965(3) 0.55099(10) 0.0160(3) Uani 1 1 d . .

loop_
_atom_site_aniso_label
_atom_site_aniso_U_11
_atom_site_aniso_U_22
_atom_site_aniso_U_33
_atom_site_aniso_U_23
_atom_site_aniso_U_13
_atom_site_aniso_U_12
C1 0.027(4) 0.015(4) 0.030(5) -0.001(3) -0.002(4) 0.003(3)
C2 0.022(4) 0.019(4) 0.030(5) -0.002(3) -0.001(4) 0.001(3)
C3 0.019(4) 0.018(4) 0.027(5) 0.001(3) 0.003(3) -0.002(3)
C4 0.024(4) 0.018(4) 0.025(5) 0.000(3) 0.001(3) -0.001(3)
C5 0.025(4) 0.020(4) 0.028(5) -0.005(3) 0.003(4) -0.001(3)
C6 0.022(4) 0.030(4) 0.027(5) -0.007(4) 0.005(4) -0.004(3)
C7 0.025(4) 0.024(4) 0.016(4) -0.006(3) -0.003(3) 0.000(3)
C8 0.023(4) 0.018(4) 0.020(4) 0.001(3) -0.001(3) 0.002(3)
C9 0.025(4) 0.015(4) 0.019(4) 0.001(3) 0.000(3) -0.001(3)
C10 0.021(4) 0.015(3) 0.029(5) 0.001(3) 0.002(3) 0.000(3)
C11 0.022(4) 0.019(3) 0.026(5) 0.008(3) 0.005(4) -0.001(3)
C12 0.012(3) 0.017(4) 0.024(4) 0.004(3) 0.001(3) -0.003(3)
C13 0.019(4) 0.018(4) 0.025(5) 0.004(3) 0.000(3) -0.004(3)
C14 0.027(4) 0.013(3) 0.016(4) -0.001(3) 0.000(3) 0.002(3)
C15 0.022(4) 0.018(4) 0.018(4) -0.006(3) 0.004(3) -0.002(3)
C16 0.015(4) 0.017(4) 0.021(4) 0.002(3) 0.005(3) 0.004(3)
C17 0.013(4) 0.024(4) 0.022(4) 0.000(3) 0.001(3) 0.002(3)
C18 0.029(4) 0.027(4) 0.018(4) -0.001(3) 0.002(3) 0.002(3)
C19 0.027(4) 0.022(4) 0.020(4) 0.002(3) -0.002(3) 0.001(3)
C20 0.024(4) 0.022(4) 0.027(5) -0.002(3) 0.000(4) 0.002(3)
C21 0.015(4) 0.016(3) 0.021(4) -0.001(3) -0.004(3) -0.001(3)
C22 0.018(4) 0.012(3) 0.018(4) 0.003(3) 0.001(3) -0.002(3)
C23 0.023(4) 0.012(3) 0.023(4) 0.000(3) 0.002(3) -0.002(3)
C24 0.018(4) 0.020(4) 0.009(4) 0.004(3) -0.002(3) -0.001(3)
C26 0.067(7) 0.046(6) 0.046(7) -0.010(5) -0.012(6) 0.032(6)
C27 0.039(5) 0.051(6) 0.046(6) -0.027(5) 0.012(5) -0.008(4)
C28 0.038(5) 0.032(5) 0.055(7) 0.004(5) 0.004(5) 0.004(4)
C29 0.025(4) 0.033(5) 0.062(7) 0.020(5) 0.007(5) 0.005(4)
C30 0.022(4) 0.022(4) 0.032(5) -0.001(3) 0.002(4) 0.005(3)
C032 0.022(4) 0.010(3) 0.019(4) 0.003(3) -0.001(3) 0.003(3)
N1A 0.036(4) 0.032(4) 0.042(5) -0.013(3) -0.016(4) 0.015(3)
N1B 0.025(4) 0.035(4) 0.026(4) -0.010(3) -0.008(3) 0.009(3)
N5A 0.039(4) 0.022(3) 0.030(4) 0.000(3) 0.003(3) -0.009(3)
N5B 0.043(4) 0.023(3) 0.026(4) 0.001(3) 0.008(3) -0.010(3)
N6A 0.047(4) 0.023(3) 0.021(4) -0.002(3) 0.007(3) -0.006(3)
N6B 0.079(7) 0.028(4) 0.079(7) -0.018(4) 0.051(6) -0.015(4)
N10A 0.019(3) 0.048(4) 0.029(4) 0.005(3) 0.011(3) -0.004(3)
N10B 0.018(3) 0.041(4) 0.028(4) -0.001(3) 0.005(3) -0.004(3)
N11A 0.015(3) 0.054(5) 0.020(4) 0.009(3) 0.000(3) 0.002(3)
N11B 0.019(4) 0.062(5) 0.075(7) -0.041(5) -0.001(4) -0.004(4)
N15A 0.038(4) 0.015(3) 0.019(4) -0.001(3) -0.005(3) 0.001(3)
N15B 0.039(4) 0.014(3) 0.020(4) -0.003(3) -0.001(3) 0.003(3)
N16A 0.012(3) 0.034(4) 0.021(4) -0.002(3) 0.000(3) 0.001(3)
N16B 0.016(3) 0.044(4) 0.030(4) -0.009(3) 0.001(3) 0.000(3)
N20A 0.038(4) 0.022(3) 0.019(4) -0.002(3) -0.003(3) -0.002(3)
N20B 0.040(4) 0.021(3) 0.023(4) -0.002(3) 0.000(3) -0.003(3)
N21A 0.033(4) 0.015(3) 0.013(3) -0.001(3) 0.004(3) 0.008(3)
N21B 0.039(4) 0.016(3) 0.020(4) 0.000(3) 0.001(3) 0.007(3)
N26A 0.100(9) 0.133(11) 0.078(8) -0.012(7) -0.020(7) 0.098(9)
N26B 0.033(4) 0.055(5) 0.030(4) 0.008(4) 0.008(3) 0.024(4)
N30A 0.024(3) 0.026(3) 0.033(4) 0.007(3) 0.010(3) 0.000(3)
N30B 0.027(3) 0.022(3) 0.034(4) 0.008(3) 0.004(3) 0.002(3)
N32A 0.013(3) 0.034(4) 0.014(3) 0.002(3) -0.002(3) 0.007(3)
N32B 0.015(3) 0.032(3) 0.011(3) 0.004(3) 0.004(3) 0.006(3)
O1 0.037(3) 0.038(3) 0.016(3) -0.009(2) 0.010(3) -0.021(3)
O2 0.037(3) 0.026(3) 0.021(3) -0.004(2) 0.005(3) -0.012(2)
O3 0.014(2) 0.033(3) 0.014(3) 0.001(2) -0.001(2) -0.004(2)
O4 0.017(3) 0.021(3) 0.013(3) -0.004(2) 0.003(2) -0.009(2)
O5 0.023(3) 0.021(3) 0.013(3) -0.002(2) 0.003(2) -0.006(2)
O6 0.025(3) 0.016(2) 0.014(3) -0.003(2) 0.005(2) -0.003(2)
O7 0.022(3) 0.008(2) 0.017(3) -0.001(2) 0.007(2) -0.0013(19)
O8 0.033(3) 0.011(2) 0.015(3) -0.002(2) 0.005(2) -0.001(2)
O9 0.029(3) 0.033(3) 0.015(3) 0.006(2) 0.005(2) 0.016(3)
O10 0.018(3) 0.022(3) 0.014(3) 0.002(2) 0.002(2) 0.008(2)
O11 0.018(3) 0.020(3) 0.012(3) 0.000(2) 0.001(2) 0.001(2)
O12 0.022(3) 0.021(3) 0.015(3) 0.002(2) 0.005(2) 0.003(2)
O13 0.014(2) 0.016(2) 0.011(3) 0.003(2) 0.000(2) 0.0043(19)
O14 0.015(2) 0.013(2) 0.012(3) -0.0004(19) -0.004(2) 0.0017(19)
O15 0.016(2) 0.016(2) 0.011(3) 0.001(2) 0.003(2) -0.0007(19)
O16 0.026(3) 0.014(2) 0.009(3) 0.001(2) 0.002(2) 0.002(2)
O17 0.024(3) 0.020(3) 0.013(3) 0.003(2) 0.003(2) 0.009(2)
O18 0.020(3) 0.020(3) 0.019(3) 0.002(2) 0.002(2) 0.010(2)
O19 0.031(3) 0.020(3) 0.014(3) 0.003(2) 0.003(2) 0.010(2)
O20 0.040(3) 0.026(3) 0.015(3) 0.004(2) 0.001(3) 0.017(3)
O21 0.023(3) 0.016(2) 0.014(3) 0.002(2) 0.003(2) 0.007(2)
O22 0.021(3) 0.013(2) 0.011(3) -0.001(2) 0.002(2) -0.0017(19)
O23 0.019(2) 0.017(2) 0.007(3) -0.002(2) 0.003(2) -0.0007(19)
O24 0.014(2) 0.017(2) 0.013(3) -0.001(2) -0.002(2) 0.000(2)
O25 0.012(2) 0.023(2) 0.012(3) -0.001(2) -0.002(2) 0.0014(19)
O26 0.018(3) 0.030(3) 0.012(3) 0.000(2) -0.003(2) 0.007(2)
O27 0.033(3) 0.021(3) 0.018(3) -0.004(2) 0.002(2) -0.008(2)
O28 0.027(3) 0.031(3) 0.018(3) -0.005(2) 0.004(2) -0.010(2)
O29 0.030(3) 0.024(3) 0.019(3) 0.001(2) 0.008(2) 0.010(2)
O30 0.027(3) 0.023(3) 0.020(3) 0.004(2) 0.003(2) 0.009(2)
O31 0.015(2) 0.019(2) 0.015(3) 0.001(2) 0.004(2) 0.002(2)
O32 0.011(2) 0.019(2) 0.017(3) 0.004(2) 0.003(2) 0.0031(19)
O33 0.013(2) 0.021(2) 0.016(3) 0.002(2) 0.001(2) 0.002(2)
O34 0.029(3) 0.014(2) 0.013(3) 0.000(2) 0.002(2) -0.001(2)
O35 0.026(3) 0.012(2) 0.015(3) 0.002(2) 0.003(2) 0.001(2)
O36 0.028(3) 0.015(2) 0.016(3) 0.000(2) 0.003(2) 0.000(2)
O37 0.026(3) 0.023(3) 0.018(3) 0.005(2) -0.004(2) -0.010(2)
O38 0.017(2) 0.018(2) 0.017(3) 0.005(2) -0.001(2) -0.003(2)
O39 0.023(3) 0.015(2) 0.018(3) 0.000(2) -0.002(2) -0.005(2)
O40 0.021(3) 0.025(3) 0.017(3) 0.001(2) -0.005(2) -0.002(2)
O41 0.016(2) 0.019(2) 0.013(3) 0.000(2) 0.002(2) -0.002(2)
O42 0.016(2) 0.012(2) 0.015(3) -0.003(2) 0.001(2) -0.0008(19)
O43 0.012(2) 0.016(2) 0.015(3) -0.001(2) 0.000(2) 0.0009(19)
O44 0.015(2) 0.017(2) 0.013(3) -0.002(2) 0.001(2) 0.002(2)
O45 0.022(3) 0.029(3) 0.017(3) -0.002(2) 0.001(2) -0.008(2)
O46 0.024(3) 0.020(3) 0.017(3) 0.000(2) 0.000(2) -0.007(2)
O47 0.019(3) 0.019(2) 0.015(3) -0.001(2) 0.005(2) -0.009(2)
O48 0.025(3) 0.027(3) 0.016(3) 0.002(2) 0.001(2) -0.010(2)
O49 0.021(3) 0.016(2) 0.017(3) 0.002(2) -0.003(2) 0.000(2)
O50 0.018(3) 0.016(2) 0.012(3) -0.003(2) -0.001(2) 0.003(2)
O51 0.025(3) 0.014(2) 0.015(3) -0.003(2) -0.002(2) 0.002(2)
O52 0.016(2) 0.021(3) 0.015(3) 0.000(2) 0.000(2) 0.000(2)
O53 0.013(2) 0.024(3) 0.013(3) -0.003(2) 0.000(2) 0.002(2)
O54 0.018(3) 0.023(3) 0.014(3) 0.000(2) 0.001(2) 0.001(2)
O55 0.025(3) 0.031(3) 0.020(3) -0.006(2) -0.004(2) 0.012(2)
O56 0.023(3) 0.028(3) 0.016(3) -0.006(2) -0.003(2) 0.008(2)
V1 0.0232(7) 0.0217(6) 0.0129(7) -0.0046(5) 0.0019(5) -0.0089(5)
V2 0.0272(7) 0.0134(6) 0.0156(7) -0.0014(5) 0.0049(6) -0.0050(5)
V3 0.0168(6) 0.0155(6) 0.0114(6) -0.0002(5) -0.0003(5) 0.0028(5)
V4 0.0187(6) 0.0136(6) 0.0113(7) 0.0007(5) 0.0010(5) 0.0035(4)
V5 0.0250(7) 0.0178(6) 0.0116(7) 0.0013(5) 0.0004(5) 0.0075(5)
V6 0.0181(6) 0.0238(6) 0.0107(7) 0.0012(5) -0.0007(5) 0.0073(5)
V7 0.0138(6) 0.0138(5) 0.0110(7) 0.0001(5) -0.0005(5) 0.0025(4)
V8 0.0175(6) 0.0142(6) 0.0112(7) -0.0004(5) 0.0006(5) 0.0012(5)
V9 0.0185(6) 0.0152(6) 0.0117(7) -0.0005(5) 0.0009(5) -0.0016(5)
V10 0.0168(6) 0.0169(6) 0.0113(7) -0.0017(5) -0.0010(5) -0.0015(5)
V11 0.0194(6) 0.0177(6) 0.0133(7) 0.0014(5) 0.0035(5) 0.0048(5)
V12 0.0183(6) 0.0144(6) 0.0139(7) 0.0016(5) 0.0022(5) 0.0035(5)
V13 0.0189(6) 0.0181(6) 0.0137(7) -0.0029(5) 0.0007(5) -0.0050(5)
V14 0.0157(6) 0.0147(5) 0.0123(7) -0.0011(5) 0.0020(5) -0.0036(4)
V15 0.0182(6) 0.0180(6) 0.0137(7) 0.0007(5) 0.0015(5) -0.0018(5)
V16 0.0178(6) 0.0165(6) 0.0129(7) 0.0020(5) -0.0003(5) -0.0020(5)
V17 0.0141(6) 0.0124(5) 0.0124(7) 0.0006(5) -0.0013(5) -0.0007(4)
V18 0.0180(6) 0.0156(6) 0.0129(7) -0.0005(5) -0.0015(5) 0.0003(5)
V19 0.0161(6) 0.0193(6) 0.0146(7) -0.0021(5) -0.0014(5) 0.0038(5)
V20 0.0158(6) 0.0184(6) 0.0137(7) -0.0027(5) -0.0009(5) 0.0043(5)

loop_
_atom_type_symbol
_atom_type_description
_atom_type_scat_dispersion_real
_atom_type_scat_dispersion_imag
_atom_type_scat_source
C C 0.0033 0.0016 'International Tables Vol C Tables 4.2.6.8 and 6.1.1.4'
H H 0.0000 0.0000 'International Tables Vol C Tables 4.2.6.8 and 6.1.1.4'
N N 0.0061 0.0033 'International Tables Vol C Tables 4.2.6.8 and 6.1.1.4'
O O 0.0106 0.0060 'International Tables Vol C Tables 4.2.6.8 and 6.1.1.4'
V V 0.3005 0.5294 'International Tables Vol C Tables 4.2.6.8 and 6.1.1.4'

loop_
_geom_angle_atom_site_label_1
_geom_angle_atom_site_label_2
_geom_angle_atom_site_label_3
_geom_angle
N1B C1 N1A 121.3(8)
N1B C1 C2 118.8(7)
N1A C1 C2 119.8(7)
C1 C2 C3 111.6(6)
C1 C2 H2A 109.3
C3 C2 H2A 109.3
C1 C2 H2B 109.3
C3 C2 H2B 109.3
H2A C2 H2B 108.0
C4 C3 C2 111.1(6)
C4 C3 H3A 109.4
C2 C3 H3A 109.4
C4 C3 H3B 109.4
C2 C3 H3B 109.4
H3A C3 H3B 108.0
C5 C4 C3 115.5(6)
C5 C4 H4A 108.4
C3 C4 H4A 108.4
C5 C4 H4B 108.4
C3 C4 H4B 108.4
H4A C4 H4B 107.5
N5B C5 N5A 119.0(8)
N5B C5 C4 120.2(7)
N5A C5 C4 120.8(7)
N6A C6 N6B 122.3(8)
N6A C6 C7 121.1(7)
N6B C6 C7 116.5(7)
C6 C7 C8 114.6(6)
C6 C7 H7A 108.6
C8 C7 H7A 108.6
C6 C7 H7B 108.6
C8 C7 H7B 108.6
H7A C7 H7B 107.6
C7 C8 C9 109.5(6)
C7 C8 H8A 109.8
C9 C8 H8A 109.8
C7 C8 H8B 109.8
C9 C8 H8B 109.8
H8A C8 H8B 108.2
C10 C9 C8 109.8(6)
C10 C9 H9A 109.7
C8 C9 H9A 109.7
C10 C9 H9B 109.7
C8 C9 H9B 109.7
H9A C9 H9B 108.2
N10B C10 N10A 121.8(7)
N10B C10 C9 121.0(7)
N10A C10 C9 117.2(7)
N11A C11 N11B 120.7(7)
N11A C11 C12 119.9(7)
N11B C11 C12 119.4(8)
C11 C12 C13 111.0(6)
C11 C12 H12A 109.4
C13 C12 H12A 109.4
C11 C12 H12B 109.4
C13 C12 H12B 109.4
H12A C12 H12B 108.0
C14 C13 C12 109.4(6)
C14 C13 H13A 109.8
C12 C13 H13A 109.8
C14 C13 H13B 109.8
C12 C13 H13B 109.8
H13A C13 H13B 108.2
C15 C14 C13 111.8(6)
C15 C14 H14A 109.3
C13 C14 H14A 109.3
C15 C14 H14B 109.3
C13 C14 H14B 109.3
H14A C14 H14B 107.9
N15A C15 N15B 122.6(7)
N15A C15 C14 117.9(7)
N15B C15 C14 119.5(7)
N16A C16 N16B 122.4(7)
N16A C16 C17 120.0(7)
N16B C16 C17 117.4(7)
C16 C17 C18 107.1(6)
C16 C17 H17A 110.3
C18 C17 H17A 110.3
C16 C17 H17B 110.3
C18 C17 H17B 110.3
H17A C17 H17B 108.6
C19 C18 C17 111.4(6)
C19 C18 H18A 109.4
C17 C18 H18A 109.4
C19 C18 H18B 109.4
C17 C18 H18B 109.4
H18A C18 H18B 108.0
C20 C19 C18 107.9(6)
C20 C19 H19A 110.1
C18 C19 H19A 110.1
C20 C19 H19B 110.1
C18 C19 H19B 110.1
H19A C19 H19B 108.4
N20A C20 N20B 123.3(7)
N20A C20 C19 118.6(7)
N20B C20 C19 117.9(7)
N21A C21 N21B 122.2(6)
N21A C21 C22 118.9(7)
N21B C21 C22 118.9(7)
C21 C22 C23 110.0(6)
C21 C22 H22A 109.7
C23 C22 H22A 109.7
C21 C22 H22B 109.7
C23 C22 H22B 109.7
H22A C22 H22B 108.2
C24 C23 C22 110.8(6)
C24 C23 H23A 109.5
C22 C23 H23A 109.5
C24 C23 H23B 109.5
C22 C23 H23B 109.5
H23A C23 H23B 108.1
C032 C24 C23 109.5(6)
C032 C24 H24A 109.8
C23 C24 H24A 109.8
C032 C24 H24B 109.8
C23 C24 H24B 109.8
H24A C24 H24B 108.2
N26A C26 N26B 122.3(11)
N26A C26 C27 117.9(10)
N26B C26 C27 119.5(9)
C28 C27 C26 116.1(8)
C28 C27 H27A 108.3
C26 C27 H27A 108.3
C28 C27 H27B 108.3
C26 C27 H27B 108.3
H27A C27 H27B 107.4
C27 C28 C29 112.3(8)
C27 C28 H28A 109.1
C29 C28 H28A 109.1
C27 C28 H28B 109.1
C29 C28 H28B 109.1
H28A C28 H28B 107.9
C28 C29 C30 115.4(8)
C28 C29 H29A 108.4
C30 C29 H29A 108.4
C28 C29 H29B 108.4
C30 C29 H29B 108.4
H29A C29 H29B 107.5
N30B C30 N30A 121.3(7)
N30B C30 C29 118.9(7)
N30A C30 C29 119.7(7)
N32A C032 N32B 122.4(7)
N32A C032 C24 118.0(6)
N32B C032 C24 119.6(7)
C1 N1A H1A 120.0
C1 N1A H1B 120.0
H1A N1A H1B 120.0
C1 N1B H1C 120.0
C1 N1B H1D 120.0
H1C N1B H1D 120.0
C5 N5A H5A 120.0
C5 N5A H5B 120.0
H5A N5A H5B 120.0
C5 N5B H5C 120.0
C5 N5B H5D 120.0
H5C N5B H5D 120.0
C6 N6A H6A 120.0
C6 N6A H6B 120.0
H6A N6A H6B 120.0
C6 N6B H6C 120.0
C6 N6B H6D 120.0
H6C N6B H6D 120.0
C10 N10A H10A 120.0
C10 N10A H10B 120.0
H10A N10A H10B 120.0
C10 N10B H10C 120.0
C10 N10B H10D 120.0
H10C N10B H10D 120.0
C11 N11A H11A 120.0
C11 N11A H11B 120.0
H11A N11A H11B 120.0
C11 N11B H11C 120.0
C11 N11B H11D 120.0
H11C N11B H11D 120.0
C15 N15A H15A 120.0
C15 N15A H15B 120.0
H15A N15A H15B 120.0
C15 N15B H15C 120.0
C15 N15B H15D 120.0
H15C N15B H15D 120.0
C16 N16A H16A 120.0
C16 N16A H16B 120.0
H16A N16A H16B 120.0
C16 N16B H16C 120.0
C16 N16B H16D 120.0
H16C N16B H16D 120.0
C20 N20A H20A 120.0
C20 N20A H20B 120.0
H20A N20A H20B 120.0
C20 N20B H20C 120.0
C20 N20B H20D 120.0
H20C N20B H20D 120.0
C21 N21A H21A 120.0
C21 N21A H21B 120.0
H21A N21A H21B 120.0
C21 N21B H21C 120.0
C21 N21B H21D 120.0
H21C N21B H21D 120.0
C26 N26A H26A 120.0
C26 N26A H26B 120.0
H26A N26A H26B 120.0
C26 N26B H26C 120.0
C26 N26B H26D 120.0
H26C N26B H26D 120.0
C30 N30A H30A 120.0
C30 N30A H30B 120.0
H30A N30A H30B 120.0
C30 N30B H30C 120.0
C30 N30B H30D 120.0
H30C N30B H30D 120.0
C032 N32A H32C 120.0
C032 N32A H32D 120.0
H32C N32A H32D 120.0
C032 N32B H32A 120.0
C032 N32B H32B 120.0
H32A N32B H32B 120.0
V1 O3 V6 113.7(3)
V7 O4 V1 108.7(2)
V7 O4 V2 107.3(2)
V1 O4 V2 100.3(2)
V2 O5 V8 113.6(3)
V1 O6 V3 114.1(3)
V4 O7 V1 107.9(2)
V4 O7 V2 106.7(2)
V1 O7 V2 100.0(2)
V2 O8 V5 114.5(2)
V7 O10 V6 110.6(2)
V7 O11 V8 108.6(2)
V3 O13 V6 112.6(3)
V4 O14 V7 100.5(2)
V4 O14 V9 92.97(18)
V7 O14 V9 92.75(18)
V4 O14 V1 92.85(18)
V7 O14 V1 92.96(18)
V9 O14 V1 171.0(3)
V4 O14 V3 88.35(17)
V7 O14 V3 171.2(2)
V9 O14 V3 86.98(17)
V1 O14 V3 86.31(17)
V4 O14 V6 171.7(3)
V7 O14 V6 87.79(16)
V9 O14 V6 87.08(17)
V1 O14 V6 86.17(17)
V3 O14 V6 83.37(17)
V7 O15 V4 102.5(2)
V7 O15 V2 94.41(19)
V4 O15 V2 92.85(18)
V7 O15 V10 93.34(18)
V4 O15 V10 93.07(18)
V2 O15 V10 169.0(3)
V7 O15 V8 88.41(17)
V4 O15 V8 169.1(3)
V2 O15 V8 86.98(17)
V10 O15 V8 85.46(17)
V7 O15 V5 170.9(3)
V4 O15 V5 86.57(17)
V2 O15 V5 85.72(17)
V10 O15 V5 85.40(17)
V8 O15 V5 82.52(17)
V8 O16 V5 113.8(3)
V4 O18 V3 109.9(2)
V4 O19 V5 109.7(3)
V9 O21 V6 112.9(2)
V7 O22 V9 108.1(2)
V7 O22 V10 107.5(2)
V9 O22 V10 99.7(2)
V10 O23 V8 114.4(2)
V9 O24 V3 113.3(2)
V4 O25 V9 107.9(2)
V4 O25 V10 108.2(2)
V9 O25 V10 101.1(2)
V10 O26 V5 115.6(3)
V11 O31 V16 114.8(2)
V17 O32 V11 107.1(2)
V17 O32 V12 107.1(2)
V11 O32 V12 100.7(2)
V12 O33 V18 113.9(2)
V11 O34 V13 113.7(3)
V14 O35 V12 107.3(2)
V14 O35 V11 107.6(2)
V12 O35 V11 100.4(2)
V12 O36 V15 113.7(3)
V17 O38 V16 110.1(2)
V17 O39 V18 110.5(2)
V13 O41 V16 114.2(3)
V14 O42 V17 101.5(2)
V14 O42 V19 93.02(19)
V17 O42 V19 93.14(18)
V14 O42 V11 93.84(18)
V17 O42 V11 92.83(18)
V19 O42 V11 169.8(3)
V14 O42 V13 88.18(17)
V17 O42 V13 170.2(3)
V19 O42 V13 87.60(17)
V11 O42 V13 85.13(17)
V14 O42 V16 171.1(3)
V17 O42 V16 87.42(17)
V19 O42 V16 86.11(17)
V11 O42 V16 85.94(17)
V13 O42 V16 82.89(17)
V14 O43 V17 102.2(2)
V14 O43 V12 93.11(18)
V17 O43 V12 93.56(19)
V14 O43 V20 94.14(18)
V17 O43 V20 92.97(18)
V12 O43 V20 169.0(3)
V14 O43 V15 87.53(17)
V17 O43 V15 170.2(3)
V12 O43 V15 86.26(17)
V20 O43 V15 85.81(17)
V14 O43 V18 170.2(3)
V17 O43 V18 87.54(17)
V12 O43 V18 85.86(16)
V20 O43 V18 85.59(17)
V15 O43 V18 82.69(17)
V15 O44 V18 114.4(3)
V14 O46 V13 110.0(2)
V14 O47 V15 109.7(2)
V19 O49 V16 114.1(2)
V17 O50 V20 107.7(2)
V17 O50 V19 106.6(2)
V20 O50 V19 100.6(2)
V20 O51 V18 114.7(2)
V19 O52 V13 114.9(2)
V14 O53 V19 107.0(2)
V14 O53 V20 108.1(2)
V19 O53 V20 99.5(2)
V20 O54 V15 114.9(3)
O1 V1 O3 102.4(3)
O1 V1 O6 102.5(3)
O3 V1 O6 95.1(2)
O1 V1 O4 100.8(2)
O3 V1 O4 90.1(2)
O6 V1 O4 154.4(2)
O1 V1 O7 100.4(3)
O3 V1 O7 155.3(2)
O6 V1 O7 89.1(2)
O4 V1 O7 76.4(2)
O1 V1 O14 175.7(2)
O3 V1 O14 80.7(2)
O6 V1 O14 80.0(2)
O4 V1 O14 76.05(18)
O7 V1 O14 76.03(18)
O1 V1 V2 90.5(2)
O3 V1 V2 130.05(17)
O6 V1 V2 129.20(18)
O4 V1 V2 39.96(15)
O7 V1 V2 40.13(14)
O14 V1 V2 85.14(13)
O1 V1 V6 135.9(2)
O3 V1 V6 33.67(15)
O6 V1 V6 83.76(16)
O4 V1 V6 86.83(15)
O7 V1 V6 123.51(14)
O14 V1 V6 47.52(12)
V2 V1 V6 119.34(5)
O1 V1 V3 135.5(2)
O3 V1 V3 83.61(16)
O6 V1 V3 33.24(15)
O4 V1 V3 123.40(14)
O7 V1 V3 86.73(14)
O14 V1 V3 47.38(13)
V2 V1 V3 119.32(5)
V6 V1 V3 58.81(4)
O2 V2 O8 103.0(3)
O2 V2 O5 103.2(3)
O8 V2 O5 96.4(2)
O2 V2 O4 99.3(2)
O8 V2 O4 154.9(2)
O5 V2 O4 89.3(2)
O2 V2 O7 98.7(2)
O8 V2 O7 89.5(2)
O5 V2 O7 155.3(2)
O4 V2 O7 76.0(2)
O2 V2 O15 173.3(2)
O8 V2 O15 81.6(2)
O5 V2 O15 80.9(2)
O4 V2 O15 75.23(19)
O7 V2 O15 76.35(18)
O2 V2 V1 88.5(2)
O8 V2 V1 129.35(17)
O5 V2 V1 129.07(17)
O4 V2 V1 39.77(14)
O7 V2 V1 39.82(15)
O15 V2 V1 84.76(14)
O2 V2 V5 136.2(2)
O8 V2 V5 33.33(15)
O5 V2 V5 84.88(17)
O4 V2 V5 123.97(14)
O7 V2 V5 87.18(15)
O15 V2 V5 48.81(13)
V1 V2 V5 119.71(5)
O2 V2 V8 136.9(2)
O8 V2 V8 83.98(16)
O5 V2 V8 33.96(16)
O4 V2 V8 87.39(14)
O7 V2 V8 124.08(14)
O15 V2 V8 47.73(13)
V1 V2 V8 119.89(5)
V5 V2 V8 59.10(4)
O17 V3 O13 105.5(2)
O17 V3 O6 102.2(2)
O13 V3 O6 92.3(2)
O17 V3 O24 100.1(2)
O13 V3 O24 91.1(2)
O6 V3 O24 155.7(2)
O17 V3 O18 97.4(2)
O13 V3 O18 157.1(2)
O6 V3 O18 84.8(2)
O24 V3 O18 82.8(2)
O17 V3 O14 172.1(2)
O13 V3 O14 82.29(19)
O6 V3 O14 78.4(2)
O24 V3 O14 78.21(19)
O18 V3 O14 74.82(18)
O17 V3 V6 139.37(18)
O13 V3 V6 33.92(15)
O6 V3 V6 84.91(16)
O24 V3 V6 84.52(14)
O18 V3 V6 123.19(14)
O14 V3 V6 48.38(12)
O17 V3 V4 128.50(18)
O13 V3 V4 126.02(16)
O6 V3 V4 78.88(17)
O24 V3 V4 79.67(16)
O18 V3 V4 31.12(14)
O14 V3 V4 43.73(12)
V6 V3 V4 92.11(5)
O17 V3 V1 134.86(19)
O13 V3 V1 82.51(15)
O6 V3 V1 32.63(15)
O24 V3 V1 124.51(15)
O18 V3 V1 82.84(15)
O14 V3 V1 46.31(12)
V6 V3 V1 60.58(4)
V4 V3 V1 61.75(4)
O17 V3 V9 132.70(19)
O13 V3 V9 82.50(16)
O6 V3 V9 124.32(16)
O24 V3 V9 32.64(15)
O18 V3 V9 80.50(14)
O14 V3 V9 45.94(12)
V6 V3 V9 60.91(4)
V4 V3 V9 61.58(4)
V1 V3 V9 92.09(4)
O18 V4 O19 105.8(2)
O18 V4 O7 98.3(2)
O19 V4 O7 98.7(2)
O18 V4 O25 95.8(2)
O19 V4 O25 96.4(2)
O7 V4 O25 155.6(2)
O18 V4 O14 86.8(2)
O19 V4 O14 167.2(2)
O7 V4 O14 80.94(19)
O25 V4 O14 80.10(19)
O18 V4 O15 165.3(2)
O19 V4 O15 88.7(2)
O7 V4 O15 81.04(19)
O25 V4 O15 80.30(19)
O14 V4 O15 78.55(18)
O18 V4 V5 144.86(17)
O19 V4 V5 39.07(17)
O7 V4 V5 90.26(16)
O25 V4 V5 89.54(16)
O14 V4 V5 128.24(14)
O15 V4 V5 49.69(14)
O18 V4 V3 38.97(17)
O19 V4 V3 144.77(18)
O7 V4 V3 89.06(16)
O25 V4 V3 89.52(16)
O14 V4 V3 47.92(13)
O15 V4 V3 126.47(14)
V5 V4 V3 176.16(5)
O20 V5 O16 104.5(3)
O20 V5 O8 103.5(3)
O16 V5 O8 91.2(2)
O20 V5 O26 101.4(3)
O16 V5 O26 90.6(2)
O8 V5 O26 153.7(2)
O20 V5 O19 99.5(2)
O16 V5 O19 156.0(2)
O8 V5 O19 84.2(2)
O26 V5 O19 83.6(2)
O20 V5 O15 174.4(2)
O16 V5 O15 81.00(19)
O8 V5 O15 77.2(2)
O26 V5 O15 77.24(19)
O19 V5 O15 75.01(18)
O20 V5 V4 130.8(2)
O16 V5 V4 124.74(16)
O8 V5 V4 78.33(16)
O26 V5 V4 79.16(16)
O19 V5 V4 31.27(14)
O15 V5 V4 43.74(12)
O20 V5 V8 137.1(2)
O16 V5 V8 32.71(15)
O8 V5 V8 84.55(16)
O26 V5 V8 82.87(15)
O19 V5 V8 123.29(15)
O15 V5 V8 48.30(12)
V4 V5 V8 92.03(5)
O20 V5 V2 135.6(2)
O16 V5 V2 81.30(16)
O8 V5 V2 32.19(16)
O26 V5 V2 122.71(16)
O19 V5 V2 82.33(16)
O15 V5 V2 45.48(12)
V4 V5 V2 61.33(4)
V8 V5 V2 60.68(4)
O9 V6 O13 104.6(2)
O9 V6 O3 101.0(3)
O13 V6 O3 91.5(2)
O9 V6 O21 101.1(3)
O13 V6 O21 91.2(2)
O3 V6 O21 156.2(2)
O9 V6 O10 98.1(2)
O13 V6 O10 157.2(2)
O3 V6 O10 84.4(2)
O21 V6 O10 84.0(2)
O9 V6 O14 173.6(2)
O13 V6 O14 81.73(19)
O3 V6 O14 78.5(2)
O21 V6 O14 78.51(19)
O10 V6 O14 75.50(18)
O9 V6 V3 138.1(2)
O13 V6 V3 33.48(15)
O3 V6 V3 84.43(15)
O21 V6 V3 84.85(15)
O10 V6 V3 123.75(14)
O14 V6 V3 48.25(12)
O9 V6 V7 129.2(2)
O13 V6 V7 126.13(16)
O3 V6 V7 79.74(17)
O21 V6 V7 79.60(16)
O10 V6 V7 31.10(14)
O14 V6 V7 44.40(12)
V3 V6 V7 92.65(5)
O9 V6 V1 133.6(2)
O13 V6 V1 82.24(15)
O3 V6 V1 32.60(16)
O21 V6 V1 124.83(16)
O10 V6 V1 82.32(14)
O14 V6 V1 46.32(12)
V3 V6 V1 60.61(4)
V7 V6 V1 62.23(4)
O9 V6 V9 134.2(2)
O13 V6 V9 82.02(16)
O3 V6 V9 124.32(17)
O21 V6 V9 33.09(15)
O10 V6 V9 81.90(15)
O14 V6 V9 45.83(12)
V3 V6 V9 60.71(4)
V7 V6 V9 61.79(4)
V1 V6 V9 91.99(5)
O11 V7 O10 106.6(2)
O11 V7 O22 98.4(2)
O10 V7 O22 96.8(2)
O11 V7 O4 97.7(2)
O10 V7 O4 96.7(2)
O22 V7 O4 155.0(2)
O11 V7 O15 88.8(2)
O10 V7 O15 164.6(2)
O22 V7 O15 81.23(19)
O4 V7 O15 80.1(2)
O11 V7 O14 167.3(2)
O10 V7 O14 86.1(2)
O22 V7 O14 80.33(19)
O4 V7 O14 79.7(2)
O15 V7 O14 78.46(18)
O11 V7 V8 40.15(17)
O10 V7 V8 146.74(17)
O22 V7 V8 89.84(15)
O4 V7 V8 90.27(16)
O15 V7 V8 48.70(14)
O14 V7 V8 127.16(13)
O11 V7 V6 144.88(17)
O10 V7 V6 38.29(16)
O22 V7 V6 89.17(15)
O4 V7 V6 88.55(16)
O15 V7 V6 126.27(14)
O14 V7 V6 47.81(13)
V8 V7 V6 174.97(5)
O12 V8 O16 105.2(2)
O12 V8 O23 102.7(2)
O16 V8 O23 93.2(2)
O12 V8 O5 100.6(2)
O16 V8 O5 91.6(2)
O23 V8 O5 154.1(2)
O12 V8 O11 98.0(2)
O16 V8 O11 156.8(2)
O23 V8 O11 83.6(2)
O5 V8 O11 82.1(2)
O12 V8 O15 172.0(2)
O16 V8 O15 82.7(2)
O23 V8 O15 78.50(19)
O5 V8 O15 76.9(2)
O11 V8 O15 74.17(18)
O12 V8 V5 138.63(19)
O16 V8 V5 33.48(15)
O23 V8 V5 85.38(15)
O5 V8 V5 84.66(16)
O11 V8 V5 123.35(14)
O15 V8 V5 49.18(12)
O12 V8 V7 129.26(19)
O16 V8 V7 125.55(16)
O23 V8 V7 78.61(15)
O5 V8 V7 77.95(16)
O11 V8 V7 31.28(13)
O15 V8 V7 42.89(12)
V5 V8 V7 92.07(4)
O12 V8 V10 135.18(19)
O16 V8 V10 82.68(16)
O23 V8 V10 32.57(14)
O5 V8 V10 123.58(16)
O11 V8 V10 82.34(14)
O15 V8 V10 46.67(12)
V5 V8 V10 60.82(4)
V7 V8 V10 61.79(4)
O12 V8 V2 132.91(19)
O16 V8 V2 81.41(16)
O23 V8 V2 123.80(15)
O5 V8 V2 32.39(16)
O11 V8 V2 81.40(14)
O15 V8 V2 45.29(12)
V5 V8 V2 60.22(4)
V7 V8 V2 61.48(4)
V10 V8 V2 91.67(4)
O27 V9 O24 103.6(2)
O27 V9 O21 100.9(3)
O24 V9 O21 94.0(2)
O27 V9 O25 101.3(2)
O24 V9 O25 91.3(2)
O21 V9 O25 155.3(2)
O27 V9 O22 98.9(2)
O24 V9 O22 156.1(2)
O21 V9 O22 89.7(2)
O25 V9 O22 76.2(2)
O27 V9 O14 175.3(2)
O24 V9 O14 80.71(19)
O21 V9 O14 80.7(2)
O25 V9 O14 76.35(19)
O22 V9 O14 76.55(18)
O27 V9 V10 89.7(2)
O24 V9 V10 131.11(16)
O21 V9 V10 129.93(16)
O25 V9 V10 39.78(14)
O22 V9 V10 40.27(14)
O14 V9 V10 85.93(13)
O27 V9 V3 137.4(2)
O24 V9 V3 34.02(15)
O21 V9 V3 83.45(16)
O25 V9 V3 87.58(15)
O22 V9 V3 123.61(14)
O14 V9 V3 47.08(13)
V10 V9 V3 120.04(5)
O27 V9 V6 134.9(2)
O24 V9 V6 83.26(15)
O21 V9 V6 34.05(15)
O25 V9 V6 123.36(15)
O22 V9 V6 86.66(14)
O14 V9 V6 47.08(12)
V10 V9 V6 119.50(5)
V3 V9 V6 58.37(4)
O28 V10 O26 103.9(3)
O28 V10 O23 102.4(2)
O26 V10 O23 95.1(2)
O28 V10 O25 101.2(2)
O26 V10 O25 90.2(2)
O23 V10 O25 153.8(2)
O28 V10 O22 99.7(2)
O26 V10 O22 154.4(2)
O23 V10 O22 89.4(2)
O25 V10 O22 75.5(2)
O28 V10 O15 174.2(2)
O26 V10 O15 80.9(2)
O23 V10 O15 80.19(19)
O25 V10 O15 75.36(18)
O22 V10 O15 75.05(18)
O28 V10 V9 90.2(2)
O26 V10 V9 129.36(17)
O23 V10 V9 129.50(16)
O25 V10 V9 39.15(14)
O22 V10 V9 40.07(14)
O15 V10 V9 84.23(13)
O28 V10 V8 135.2(2)
O26 V10 V8 83.04(16)
O23 V10 V8 33.07(14)
O25 V10 V8 123.21(14)
O22 V10 V8 87.23(14)
O15 V10 V8 47.87(12)
V9 V10 V8 119.71(5)
O29 V11 O31 102.1(2)
O29 V11 O34 102.8(3)
O31 V11 O34 96.0(2)
O29 V11 O32 98.7(2)
O31 V11 O32 90.4(2)
O34 V11 O32 155.7(2)
O29 V11 O35 100.3(2)
O31 V11 O35 155.3(2)
O34 V11 O35 88.9(2)
O32 V11 O35 76.1(2)
O29 V11 O42 174.4(3)
O31 V11 O42 81.07(19)
O34 V11 O42 81.3(2)
O32 V11 O42 76.64(19)
O35 V11 O42 75.75(19)
O29 V11 V13 135.8(2)
O31 V11 V13 83.94(15)
O34 V11 V13 33.34(15)
O32 V11 V13 125.25(14)
O35 V11 V13 87.11(15)
O42 V11 V13 48.65(13)
O29 V11 V12 89.6(2)
O31 V11 V12 130.36(17)
O34 V11 V12 128.44(17)
O32 V11 V12 39.93(14)
O35 V11 V12 39.55(15)
O42 V11 V12 84.84(14)
V13 V11 V12 119.75(5)
O29 V11 V16 135.2(2)
O31 V11 V16 33.25(15)
O34 V11 V16 84.94(15)
O32 V11 V16 87.83(14)
O35 V11 V16 124.05(15)
O42 V11 V16 48.33(13)
V13 V11 V16 59.63(4)
V12 V11 V16 120.01(5)
O30 V12 O36 102.4(2)
O30 V12 O33 103.1(3)
O36 V12 O33 96.4(2)
O30 V12 O35 98.9(2)
O36 V12 O35 89.9(2)
O33 V12 O35 155.2(2)
O30 V12 O32 99.5(2)
O36 V12 O32 155.5(2)
O33 V12 O32 89.0(2)
O35 V12 O32 76.0(2)
O30 V12 O43 173.7(2)
O36 V12 O43 81.3(2)
O33 V12 O43 81.3(2)
O35 V12 O43 75.92(19)
O32 V12 O43 75.93(19)
O30 V12 V11 89.2(2)
O36 V12 V11 129.93(18)
O33 V12 V11 128.40(17)
O35 V12 V11 40.03(14)
O32 V12 V11 39.38(15)
O43 V12 V11 84.49(14)
O30 V12 V18 136.6(2)
O36 V12 V18 84.46(16)
O33 V12 V18 33.73(15)
O35 V12 V18 124.18(15)
O32 V12 V18 87.10(15)
O43 V12 V18 48.30(13)
V11 V12 V18 119.18(5)
O30 V12 V15 136.3(2)
O36 V12 V15 34.02(16)
O33 V12 V15 84.64(16)
O35 V12 V15 87.43(15)
O32 V12 V15 123.85(14)
O43 V12 V15 47.94(13)
V11 V12 V15 119.67(5)
V18 V12 V15 59.08(4)
O45 V13 O41 104.5(3)
O45 V13 O34 103.0(3)
O41 V13 O34 93.4(2)
O45 V13 O52 101.7(2)
O41 V13 O52 90.1(2)
O34 V13 O52 153.4(2)
O45 V13 O46 99.2(2)
O41 V13 O46 156.1(2)
O34 V13 O46 84.3(2)
O52 V13 O46 81.9(2)
O45 V13 O42 173.5(2)
O41 V13 O42 81.7(2)
O34 V13 O42 78.5(2)
O52 V13 O42 75.92(19)
O46 V13 O42 74.52(18)
O45 V13 V16 137.5(2)
O41 V13 V16 33.04(16)
O34 V13 V16 85.61(15)
O52 V13 V16 83.08(15)
O46 V13 V16 123.17(15)
O42 V13 V16 48.66(12)
O45 V13 V11 135.8(2)
O41 V13 V11 82.45(16)
O34 V13 V11 32.98(16)
O52 V13 V11 122.14(16)
O46 V13 V11 82.86(15)
O42 V13 V11 46.21(12)
V16 V13 V11 60.65(4)
O45 V13 V14 130.5(2)
O41 V13 V14 124.93(16)
O34 V13 V14 79.08(17)
O52 V13 V14 77.30(16)
O46 V13 V14 31.28(14)
O42 V13 V14 43.25(12)
V16 V13 V14 91.92(5)
V11 V13 V14 62.01(4)
O47 V14 O46 106.3(2)
O47 V14 O53 97.5(2)
O46 V14 O53 97.4(2)
O47 V14 O35 97.3(2)
O46 V14 O35 96.9(2)
O53 V14 O35 155.6(2)
O47 V14 O43 88.1(2)
O46 V14 O43 165.5(2)
O53 V14 O43 80.5(2)
O35 V14 O43 80.6(2)
O47 V14 O42 166.4(2)
O46 V14 O42 87.3(2)
O53 V14 O42 80.7(2)
O35 V14 O42 80.35(19)
O43 V14 O42 78.24(18)
O47 V14 V15 39.06(17)
O46 V14 V15 145.38(18)
O53 V14 V15 89.14(16)
O35 V14 V15 90.20(16)
O43 V14 V15 49.09(14)
O42 V14 V15 127.33(14)
O47 V14 V13 145.04(17)
O46 V14 V13 38.74(17)
O53 V14 V13 90.58(16)
O35 V14 V13 88.34(16)
O43 V14 V13 126.79(14)
O42 V14 V13 48.56(14)
V15 V14 V13 175.84(5)
O48 V15 O44 103.7(3)
O48 V15 O54 101.9(3)
O44 V15 O54 92.1(2)
O48 V15 O36 102.1(3)
O44 V15 O36 91.1(2)
O54 V15 O36 154.2(2)
O48 V15 O47 99.9(2)
O44 V15 O47 156.3(2)
O54 V15 O47 84.4(2)
O36 V15 O47 82.4(2)
O48 V15 O43 174.6(2)
O44 V15 O43 81.7(2)
O54 V15 O43 77.7(2)
O36 V15 O43 77.47(19)
O47 V15 O43 74.65(18)
O48 V15 V14 131.19(19)
O44 V15 V14 125.09(16)
O54 V15 V14 78.92(17)
O36 V15 V14 78.32(16)
O47 V15 V14 31.27(13)
O43 V15 V14 43.38(12)
O48 V15 V18 136.6(2)
O44 V15 V18 32.90(16)
O54 V15 V18 84.60(15)
O36 V15 V18 84.31(15)
O47 V15 V18 123.46(14)
O43 V15 V18 48.82(12)
V14 V15 V18 92.20(5)
O48 V15 V20 134.0(2)
O44 V15 V20 81.74(15)
O54 V15 V20 32.23(16)
O36 V15 V20 123.60(16)
O47 V15 V20 82.96(14)
O43 V15 V20 46.13(12)
V14 V15 V20 62.21(4)
V18 V15 V20 60.43(4)
O48 V15 V12 134.3(2)
O44 V15 V12 81.30(16)
O54 V15 V12 123.50(17)
O36 V15 V12 32.25(15)
O47 V15 V12 81.18(14)
O43 V15 V12 45.80(12)
V14 V15 V12 61.41(4)
V18 V15 V12 60.41(4)
V20 V15 V12 91.66(4)
O37 V16 O41 104.3(2)
O37 V16 O49 102.2(3)
O41 V16 O49 91.4(2)
O37 V16 O31 102.6(2)
O41 V16 O31 90.9(2)
O49 V16 O31 153.7(2)
O37 V16 O38 99.6(2)
O41 V16 O38 156.1(2)
O49 V16 O38 84.3(2)
O31 V16 O38 82.9(2)
O37 V16 O42 174.5(2)
O41 V16 O42 81.21(19)
O49 V16 O42 77.22(19)
O31 V16 O42 77.25(19)
O38 V16 O42 74.86(18)
O37 V16 V13 137.07(19)
O41 V16 V13 32.77(15)
O49 V16 V13 84.81(15)
O31 V16 V13 83.07(15)
O38 V16 V13 123.28(14)
O42 V16 V13 48.45(12)
O37 V16 V17 130.92(19)
O41 V16 V17 124.77(16)
O49 V16 V17 78.70(16)
O31 V16 V17 78.47(16)
O38 V16 V17 31.30(13)
O42 V16 V17 43.57(12)
V13 V16 V17 92.01(4)
O37 V16 V19 134.6(2)
O41 V16 V19 81.77(15)
O49 V16 V19 32.38(15)
O31 V16 V19 122.55(16)
O38 V16 V19 82.12(14)
O42 V16 V19 45.30(12)
V13 V16 V19 61.02(4)
V17 V16 V19 61.23(4)
O37 V16 V11 134.5(2)
O41 V16 V11 81.42(16)
O49 V16 V11 122.94(16)
O31 V16 V11 32.00(15)
O38 V16 V11 81.22(14)
O42 V16 V11 45.73(12)
V13 V16 V11 59.72(4)
V17 V16 V11 61.33(4)
V19 V16 V11 90.85(4)
O39 V17 O38 106.6(2)
O39 V17 O50 97.9(2)
O38 V17 O50 97.6(2)
O39 V17 O32 96.6(2)
O38 V17 O32 96.8(2)
O50 V17 O32 155.7(2)
O39 V17 O43 87.8(2)
O38 V17 O43 165.6(2)
O50 V17 O43 80.51(19)
O32 V17 O43 80.66(19)
O39 V17 O42 165.8(2)
O38 V17 O42 87.6(2)
O50 V17 O42 80.65(19)
O32 V17 O42 80.5(2)
O43 V17 O42 77.99(18)
O39 V17 V18 38.66(17)
O38 V17 V18 145.30(18)
O50 V17 V18 89.72(15)
O32 V17 V18 89.52(16)
O43 V17 V18 49.13(14)
O42 V17 V18 127.12(14)
O39 V17 V16 145.20(18)
O38 V17 V16 38.56(17)
O50 V17 V16 89.43(15)
O32 V17 V16 89.70(16)
O43 V17 V16 127.00(14)
O42 V17 V16 49.02(13)
V18 V17 V16 176.13(5)
O40 V18 O44 103.6(3)
O40 V18 O51 102.6(2)
O44 V18 O51 91.6(2)
O40 V18 O33 101.6(2)
O44 V18 O33 91.8(2)
O51 V18 O33 154.0(2)
O40 V18 O39 101.0(2)
O44 V18 O39 155.4(2)
O51 V18 O39 83.6(2)
O33 V18 O39 82.7(2)
O40 V18 O43 175.1(2)
O44 V18 O43 81.2(2)
O51 V18 O43 77.51(19)
O33 V18 O43 77.54(19)
O39 V18 O43 74.19(18)
O40 V18 V15 136.4(2)
O44 V18 V15 32.73(15)
O51 V18 V15 84.11(15)
O33 V18 V15 84.88(15)
O39 V18 V15 122.68(15)
O43 V18 V15 48.49(12)
O40 V18 V17 131.8(2)
O44 V18 V17 124.56(16)
O51 V18 V17 78.44(16)
O33 V18 V17 78.44(16)
O39 V18 V17 30.86(14)
O43 V18 V17 43.33(12)
V15 V18 V17 91.83(4)
O40 V18 V20 134.45(19)
O44 V18 V20 81.58(15)
O51 V18 V20 31.98(15)
O33 V18 V20 123.62(16)
O39 V18 V20 81.64(15)
O43 V18 V20 46.08(12)
V15 V18 V20 60.38(4)
V17 V18 V20 61.50(4)
O40 V18 V12 133.82(19)
O44 V18 V12 81.29(15)
O51 V18 V12 123.35(16)
O33 V18 V12 32.35(15)
O39 V18 V12 81.38(14)
O43 V18 V12 45.83(12)
V15 V18 V12 60.52(4)
V17 V18 V12 61.67(4)
V20 V18 V12 91.70(4)
O55 V19 O49 102.3(3)
O55 V19 O52 102.8(2)
O49 V19 O52 94.9(2)
O55 V19 O53 98.8(2)
O49 V19 O53 156.6(2)
O52 V19 O53 90.0(2)
O55 V19 O50 99.0(2)
O49 V19 O50 90.0(2)
O52 V19 O50 156.0(2)
O53 V19 O50 76.8(2)
O55 V19 O42 174.5(3)
O49 V19 O42 81.6(2)
O52 V19 O42 80.5(2)
O53 V19 O42 76.69(19)
O50 V19 O42 77.04(19)
O55 V19 V20 88.7(2)
O49 V19 V20 129.63(17)
O52 V19 V20 130.70(16)
O53 V19 V20 40.66(14)
O50 V19 V20 39.66(14)
O42 V19 V20 85.88(14)
O55 V19 V16 135.7(2)
O49 V19 V16 33.50(15)
O52 V19 V16 83.70(16)
O53 V19 V16 125.23(15)
O50 V19 V16 87.61(15)
O42 V19 V16 48.58(13)
V20 V19 V16 120.28(5)
O56 V20 O51 103.7(2)
O56 V20 O54 102.7(3)
O51 V20 O54 95.9(2)
O56 V20 O50 100.3(2)
O51 V20 O50 90.2(2)
O54 V20 O50 154.0(2)
O56 V20 O53 100.1(2)
O51 V20 O53 154.3(2)
O54 V20 O53 88.1(2)
O50 V20 O53 76.1(2)
O56 V20 O43 174.0(2)
O51 V20 O43 81.03(19)
O54 V20 O43 80.3(2)
O50 V20 O43 75.76(18)
O53 V20 O43 74.64(18)
O56 V20 V19 90.44(19)
O51 V20 V19 129.88(17)
O54 V20 V19 127.93(17)
O50 V20 V19 39.71(14)
O53 V20 V19 39.85(14)
O43 V20 V19 83.64(14)
O56 V20 V15 135.4(2)
O51 V20 V15 84.02(15)
O54 V20 V15 32.91(15)
O50 V20 V15 123.78(14)
O53 V20 V15 85.78(14)
O43 V20 V15 48.07(13)
V19 V20 V15 118.32(5)
O56 V20 V18 136.78(19)
O51 V20 V18 33.28(15)
O54 V20 V18 83.99(16)
O50 V20 V18 87.50(14)
O53 V20 V18 122.96(14)
O43 V20 V18 48.33(13)
V19 V20 V18 119.20(5)
V15 V20 V18 59.19(4)

loop_
_geom_bond_atom_site_label_1
_geom_bond_atom_site_label_2
_geom_bond_distance
C1 N1B 1.303(10)
C1 N1A 1.314(10)
C1 C2 1.499(11)
C2 C3 1.540(11)
C2 H2A 0.9900
C2 H2B 0.9900
C3 C4 1.534(10)
C3 H3A 0.9900
C3 H3B 0.9900
C4 C5 1.501(11)
C4 H4A 0.9900
C4 H4B 0.9900
C5 N5B 1.312(10)
C5 N5A 1.314(10)
C6 N6A 1.284(10)
C6 N6B 1.292(11)
C6 C7 1.491(10)
C7 C8 1.517(10)
C7 H7A 0.9900
C7 H7B 0.9900
C8 C9 1.523(9)
C8 H8A 0.9900
C8 H8B 0.9900
C9 C10 1.505(10)
C9 H9A 0.9900
C9 H9B 0.9900
C10 N10B 1.301(10)
C10 N10A 1.317(10)
C11 N11A 1.300(11)
C11 N11B 1.313(11)
C11 C12 1.492(10)
C12 C13 1.529(9)
C12 H12A 0.9900
C12 H12B 0.9900
C13 C14 1.527(10)
C13 H13A 0.9900
C13 H13B 0.9900
C14 C15 1.500(10)
C14 H14A 0.9900
C14 H14B 0.9900
C15 N15A 1.312(9)
C15 N15B 1.313(10)
C16 N16A 1.289(10)
C16 N16B 1.320(10)
C16 C17 1.498(10)
C17 C18 1.547(10)
C17 H17A 0.9900
C17 H17B 0.9900
C18 C19 1.522(11)
C18 H18A 0.9900
C18 H18B 0.9900
C19 C20 1.498(10)
C19 H19A 0.9900
C19 H19B 0.9900
C20 N20A 1.327(10)
C20 N20B 1.331(10)
C21 N21A 1.322(10)
C21 N21B 1.327(10)
C21 C22 1.501(9)
C22 C23 1.527(10)
C22 H22A 0.9900
C22 H22B 0.9900
C23 C24 1.525(9)
C23 H23A 0.9900
C23 H23B 0.9900
C24 C032 1.497(10)
C24 H24A 0.9900
C24 H24B 0.9900
C26 N26A 1.289(13)
C26 N26B 1.301(12)
C26 C27 1.582(15)
C27 C28 1.460(14)
C27 H27A 0.9900
C27 H27B 0.9900
C28 C29 1.499(14)
C28 H28A 0.9900
C28 H28B 0.9900
C29 C30 1.502(11)
C29 H29A 0.9900
C29 H29B 0.9900
C30 N30B 1.313(10)
C30 N30A 1.315(10)
C032 N32A 1.307(9)
C032 N32B 1.310(9)
N1A H1A 0.8800
N1A H1B 0.8800
N1B H1C 0.8800
N1B H1D 0.8800
N5A H5A 0.8800
N5A H5B 0.8800
N5B H5C 0.8800
N5B H5D 0.8800
N6A H6A 0.8800
N6A H6B 0.8800
N6B H6C 0.8800
N6B H6D 0.8800
N10A H10A 0.8800
N10A H10B 0.8800
N10B H10C 0.8800
N10B H10D 0.8800
N11A H11A 0.8800
N11A H11B 0.8800
N11B H11C 0.8800
N11B H11D 0.8800
N15A H15A 0.8800
N15A H15B 0.8800
N15B H15C 0.8800
N15B H15D 0.8800
N16A H16A 0.8800
N16A H16B 0.8800
N16B H16C 0.8800
N16B H16D 0.8800
N20A H20A 0.8800
N20A H20B 0.8800
N20B H20C 0.8800
N20B H20D 0.8800
N21A H21A 0.8800
N21A H21B 0.8800
N21B H21C 0.8800
N21B H21D 0.8800
N26A H26A 0.8800
N26A H26B 0.8800
N26B H26C 0.8800
N26B H26D 0.8800
N30A H30A 0.8800
N30A H30B 0.8800
N30B H30C 0.8800
N30B H30D 0.8800
N32A H32C 0.8800
N32A H32D 0.8800
N32B H32A 0.8800
N32B H32B 0.8800
O1 V1 1.618(5)
O2 V2 1.619(5)
O3 V1 1.817(5)
O3 V6 1.870(5)
O4 V7 1.919(5)
O4 V1 2.002(5)
O4 V2 2.010(5)
O5 V2 1.823(5)
O5 V8 1.901(5)
O6 V1 1.825(5)
O6 V3 1.855(5)
O7 V4 1.904(5)
O7 V1 2.003(5)
O7 V2 2.016(5)
O8 V2 1.817(5)
O8 V5 1.874(5)
O9 V6 1.608(5)
O10 V7 1.699(5)
O10 V6 2.038(5)
O11 V7 1.684(5)
O11 V8 2.091(5)
O12 V8 1.605(5)
O13 V3 1.812(5)
O13 V6 1.833(5)
O14 V4 2.122(5)
O14 V7 2.155(5)
O14 V9 2.235(5)
O14 V1 2.238(5)
O14 V3 2.278(5)
O14 V6 2.282(5)
O15 V7 2.093(5)
O15 V4 2.123(5)
O15 V2 2.219(5)
O15 V10 2.266(5)
O15 V8 2.310(5)
O15 V5 2.342(5)
O16 V8 1.812(5)
O16 V5 1.850(5)
O17 V3 1.629(5)
O18 V4 1.686(5)
O18 V3 2.052(5)
O19 V4 1.690(5)
O19 V5 2.052(5)
O20 V5 1.622(5)
O21 V9 1.844(5)
O21 V6 1.891(5)
O22 V7 1.919(5)
O22 V9 2.007(5)
O22 V10 2.016(5)
O23 V10 1.835(5)
O23 V8 1.860(5)
O24 V9 1.825(5)
O24 V3 1.893(5)
O25 V4 1.931(5)
O25 V9 1.978(5)
O25 V10 2.004(5)
O26 V10 1.804(5)
O26 V5 1.888(5)
O27 V9 1.609(5)
O28 V10 1.609(5)
O29 V11 1.611(5)
O30 V12 1.616(5)
O31 V11 1.814(5)
O31 V16 1.877(5)
O32 V17 1.933(5)
O32 V11 1.992(5)
O32 V12 2.015(5)
O33 V12 1.824(5)
O33 V18 1.892(5)
O34 V11 1.831(5)
O34 V13 1.849(5)
O35 V14 1.924(5)
O35 V12 1.997(5)
O35 V11 2.018(5)
O36 V12 1.818(5)
O36 V15 1.906(5)
O37 V16 1.608(5)
O38 V17 1.705(5)
O38 V16 2.046(5)
O39 V17 1.687(5)
O39 V18 2.055(5)
O40 V18 1.602(5)
O41 V13 1.826(5)
O41 V16 1.839(5)
O42 V14 2.121(5)
O42 V17 2.126(5)
O42 V19 2.207(5)
O42 V11 2.232(5)
O42 V13 2.321(5)
O42 V16 2.329(5)
O43 V14 2.109(5)
O43 V17 2.116(5)
O43 V12 2.241(5)
O43 V20 2.249(5)
O43 V15 2.321(5)
O43 V18 2.332(5)
O44 V15 1.825(5)
O44 V18 1.833(5)
O45 V13 1.621(5)
O46 V14 1.709(5)
O46 V13 2.061(5)
O47 V14 1.691(5)
O47 V15 2.053(5)
O48 V15 1.610(5)
O49 V19 1.818(5)
O49 V16 1.873(5)
O50 V17 1.924(5)
O50 V20 1.998(5)
O50 V19 2.000(5)
O51 V20 1.815(5)
O51 V18 1.881(5)
O52 V19 1.819(5)
O52 V13 1.899(5)
O53 V14 1.909(5)
O53 V19 1.999(5)
O53 V20 2.033(5)
O54 V20 1.828(5)
O54 V15 1.863(5)
O55 V19 1.610(5)
O56 V20 1.624(5)
V1 V2 3.0794(19)
V1 V6 3.0880(18)
V1 V3 3.0889(17)
V2 V5 3.1034(19)
V2 V8 3.1176(17)
V3 V6 3.0327(16)
V3 V4 3.0680(18)
V3 V9 3.1063(17)
V4 V5 3.0656(18)
V5 V8 3.0681(17)
V6 V7 3.0781(18)
V6 V9 3.1125(18)
V7 V8 3.0740(18)
V8 V10 3.1054(17)
V9 V10 3.0741(18)
V11 V13 3.0804(18)
V11 V12 3.0849(18)
V11 V16 3.1094(17)
V12 V18 3.1154(17)
V12 V15 3.1188(17)
V13 V16 3.0775(16)
V13 V14 3.0943(19)
V14 V15 3.0679(18)
V15 V18 3.0735(16)
V15 V20 3.1110(17)
V16 V17 3.0814(18)
V16 V19 3.0979(18)
V17 V18 3.0813(18)
V18 V20 3.1127(17)
V19 V20 3.0770(18)
